data_7706535
loop_
_publ_author_name
'Yadav, Samanta'
'Vijayan, Paranthaman'
'Yadav, Sunil'
'Gupta, Rajeev'

_publ_section_title
;
 Ruthenium complexes of phosphine-amide based ligands as efficient
 catalysts for transfer hydrogenation reactions.
;
_journal_issue 9
_journal_name_full 'Dalton transactions (Cambridge, England : 2003)'
_journal_page_first 3269
_journal_page_last 3279
_journal_paper_doi 10.1039/d0dt04401f
_journal_volume 50
_journal_year 2021
_chemical_formula_moiety 'C30 H20 Cl N2 O3 P Ru'
_chemical_formula_sum 'C30 H20 Cl N2 O3 P Ru'
_chemical_formula_weight 623.97
_space_group_crystal_system monoclinic
_space_group_IT_number 14
_space_group_name_Hall '-P 2yn'
_space_group_name_H-M_alt 'P 1 21/n 1'
_atom_sites_solution_hydrogens geom
_audit_creation_method SHELXL-2018/3
_audit_update_record
;
2020-03-31 deposited with the CCDC.	2021-01-29 downloaded from the CCDC.
;
_cell_angle_alpha 90
_cell_angle_beta 101.983(12)
_cell_angle_gamma 90
_cell_formula_units_Z 4
_cell_length_a 8.6093(12)
_cell_length_b 19.520(2)
_cell_length_c 16.0093(18)
_cell_measurement_reflns_used 4024
_cell_measurement_temperature 298(2)
_cell_measurement_theta_max 24.9220
_cell_measurement_theta_min 3.6160
_cell_volume 2631.8(6)
_computing_structure_refinement 'SHELXL-2018/3 (Sheldrick, 2018)'
_diffrn_ambient_temperature 298(2)
_diffrn_measured_fraction_theta_full 0.998
_diffrn_measured_fraction_theta_max 0.825
_diffrn_measurement_device_type 'Xcalibur, Sapphire3'
_diffrn_radiation_type MoK\a
_diffrn_radiation_wavelength 0.71073
_diffrn_reflns_av_R_equivalents 0.1200
_diffrn_reflns_av_unetI/netI 0.1917
_diffrn_reflns_Laue_measured_fraction_full 0.998
_diffrn_reflns_Laue_measured_fraction_max 0.825
_diffrn_reflns_limit_h_max 12
_diffrn_reflns_limit_h_min -12
_diffrn_reflns_limit_k_max 28
_diffrn_reflns_limit_k_min -28
_diffrn_reflns_limit_l_max 23
_diffrn_reflns_limit_l_min -23
_diffrn_reflns_number 38198
_diffrn_reflns_point_group_measured_fraction_full 0.998
_diffrn_reflns_point_group_measured_fraction_max 0.825
_diffrn_reflns_theta_full 25.242
_diffrn_reflns_theta_max 30.884
_diffrn_reflns_theta_min 3.255
_exptl_absorpt_coefficient_mu 0.794
_exptl_absorpt_correction_type none
_exptl_crystal_colour YELLOW
_exptl_crystal_density_diffrn 1.575
_exptl_crystal_description BLOCK
_exptl_crystal_F_000 1256
_exptl_crystal_size_max 0.19
_exptl_crystal_size_mid 0.15
_exptl_crystal_size_min 0.09
_refine_diff_density_max 1.727
_refine_diff_density_min -1.552
_refine_diff_density_rms 0.214
_refine_ls_extinction_method none
_refine_ls_goodness_of_fit_ref 0.975
_refine_ls_hydrogen_treatment constr
_refine_ls_matrix_type full
_refine_ls_number_parameters 343
_refine_ls_number_reflns 6858
_refine_ls_number_restraints 0
_refine_ls_restrained_S_all 0.975
_refine_ls_R_factor_all 0.1840
_refine_ls_R_factor_gt 0.1008
_refine_ls_shift/su_max 0.000
_refine_ls_shift/su_mean 0.000
_refine_ls_structure_factor_coef Fsqd
_refine_ls_weighting_details 'w=1/[\s^2^(Fo^2^)+(0.1412P)^2^] where P=(Fo^2^+2Fc^2^)/3'
_refine_ls_weighting_scheme calc
_refine_ls_wR_factor_gt 0.2211
_refine_ls_wR_factor_ref 0.3019
_reflns_Friedel_coverage 0.000
_reflns_number_gt 3318
_reflns_number_total 6858
_reflns_threshold_expression 'I > 2\s(I)'
_cod_data_source_file d0dt04401f2.cif
_cod_data_source_block shelx_CCDC2
_cod_depositor_comments 'Adding full bibliography for 7706533--7706535.cif.'
_cod_original_sg_symbol_H-M 'P 21/n'
_cod_database_code 7706535
_shelx_shelxl_version_number 2018/3
_shelx_space_group_comment
;
The symmetry employed for this shelxl refinement is uniquely defined
by the following loop, which should always be used as a source of
symmetry information in preference to the above space-group names.
They are only intended as comments.
;

loop_
_space_group_symop_operation_xyz
'x, y, z'
'-x+1/2, y+1/2, -z+1/2'
'-x, -y, -z'
'x-1/2, -y-1/2, z-1/2'

loop_
_atom_site_label
_atom_site_type_symbol
_atom_site_fract_x
_atom_site_fract_y
_atom_site_fract_z
_atom_site_U_iso_or_equiv
_atom_site_adp_type
_atom_site_occupancy
_atom_site_site_symmetry_order
_atom_site_calc_flag
_atom_site_refinement_flags_posn
_atom_site_refinement_flags_adp
_atom_site_refinement_flags_occupancy
_atom_site_disorder_assembly
_atom_site_disorder_group
Ru1 Ru 0.66430(6) 0.37159(3) 0.63583(3) 0.0397(3) Uani 1 1 d . . . . .
P1 P 0.8779(2) 0.30015(10) 0.64307(10) 0.0372(5) Uani 1 1 d . . . . .
Cl1 Cl 0.8007(3) 0.47271(11) 0.60065(12) 0.0572(6) Uani 1 1 d . . . . .
O1 O 0.7120(7) 0.4287(3) 0.8873(3) 0.0554(15) Uani 1 1 d . . . . .
C13 C 1.1841(10) 0.3811(4) 0.8891(5) 0.054(2) Uani 1 1 d . . . . .
H13 H 1.246022 0.397399 0.939804 0.064 Uiso 1 1 calc R U . . .
C22 C 0.8710(9) 0.1827(4) 0.7433(4) 0.0457(18) Uani 1 1 d . . . . .
H22 H 0.941046 0.205359 0.786481 0.055 Uiso 1 1 calc R U . . .
O2 O 0.4735(9) 0.2566(4) 0.6850(5) 0.086(2) Uani 1 1 d . . . . .
C8 C 0.4296(9) 0.4982(4) 0.7916(4) 0.0466(18) Uani 1 1 d . . . . .
C6 C 0.3462(11) 0.5607(5) 0.9046(6) 0.064(2) Uani 1 1 d . . . . .
H6 H 0.362384 0.572584 0.962009 0.077 Uiso 1 1 calc R U . . .
C25 C 1.1083(14) 0.3461(6) 0.4520(6) 0.082(3) Uani 1 1 d . . . . .
H25 H 1.123144 0.384504 0.420083 0.098 Uiso 1 1 calc R U . . .
C12 C 1.0268(9) 0.3982(4) 0.8682(4) 0.0450(18) Uani 1 1 d . . . . .
H12 H 0.983303 0.426532 0.904046 0.054 Uiso 1 1 calc R U . . .
C23 C 0.9970(8) 0.2936(4) 0.5619(4) 0.0388(16) Uani 1 1 d . . . . .
C27 C 1.1495(11) 0.2290(5) 0.4831(5) 0.066(2) Uani 1 1 d . . . . .
H27 H 1.193784 0.187232 0.472509 0.079 Uiso 1 1 calc R U . . .
C16 C 1.0021(8) 0.3316(4) 0.7406(4) 0.0431(17) Uani 1 1 d . . . . .
N2 N 0.7703(7) 0.3911(3) 0.7621(3) 0.0378(13) Uani 1 1 d . . . . .
C17 C 0.8296(8) 0.2123(4) 0.6636(4) 0.0389(16) Uani 1 1 d . . . . .
C1 C 0.5455(9) 0.2978(5) 0.6666(5) 0.054(2) Uani 1 1 d . . . . .
C7 C 0.4513(10) 0.5177(4) 0.8779(5) 0.052(2) Uani 1 1 d . . . . .
H7 H 0.538204 0.501112 0.917174 0.062 Uiso 1 1 calc R U . . .
C31 C 0.2696(10) 0.5057(5) 0.6486(6) 0.073(3) Uani 1 1 d . . . . .
H2 H 0.178290 0.520296 0.611099 0.088 Uiso 1 1 calc R U . . .
C14 C 1.2527(9) 0.3405(5) 0.8368(5) 0.056(2) Uani 1 1 d . . . . .
H14 H 1.360704 0.330835 0.851195 0.067 Uiso 1 1 calc R U . . .
C18 C 0.7279(9) 0.1757(4) 0.5983(4) 0.0473(18) Uani 1 1 d . . . . .
H18 H 0.699773 0.194543 0.543936 0.057 Uiso 1 1 calc R U . . .
C9 C 0.5295(8) 0.4541(4) 0.7578(4) 0.0409(16) Uani 1 1 d . . . . .
N1 N 0.5022(7) 0.4401(4) 0.6738(3) 0.0493(17) Uani 1 1 d . . . . .
C3 C 0.2945(9) 0.5248(5) 0.7340(5) 0.056(2) Uani 1 1 d . . . . .
C15 C 1.1609(8) 0.3141(4) 0.7628(4) 0.0454(18) Uani 1 1 d . . . . .
H15 H 1.205444 0.284949 0.728225 0.054 Uiso 1 1 calc R U . . .
C26 C 1.1725(12) 0.2844(5) 0.4369(5) 0.069(3) Uani 1 1 d . . . . .
H26 H 1.232041 0.280631 0.394812 0.083 Uiso 1 1 calc R U . . .
C28 C 1.0623(11) 0.2330(5) 0.5453(5) 0.060(2) Uani 1 1 d . . . . .
H28 H 1.047626 0.194173 0.576371 0.072 Uiso 1 1 calc R U . . .
C30 C 0.3738(10) 0.4669(5) 0.6195(5) 0.063(3) Uani 1 1 d . . . . .
H1 H 0.358571 0.457860 0.561307 0.075 Uiso 1 1 calc R U . . .
C5 C 0.2166(11) 0.5869(5) 0.8483(7) 0.079(3) Uani 1 1 d . . . . .
H5 H 0.145977 0.615826 0.867827 0.095 Uiso 1 1 calc R U . . .
O3 O 0.5445(9) 0.3483(5) 0.4471(4) 0.103(3) Uani 1 1 d . . . . .
C10 C 0.6824(8) 0.4235(4) 0.8087(4) 0.0381(16) Uani 1 1 d . . . . .
C19 C 0.6717(10) 0.1143(5) 0.6138(5) 0.052(2) Uani 1 1 d . . . . .
H19 H 0.607601 0.090056 0.569737 0.063 Uiso 1 1 calc R U . . .
C4 C 0.1926(11) 0.5705(6) 0.7645(6) 0.078(3) Uani 1 1 d . . . . .
H4 H 0.107415 0.589671 0.726366 0.094 Uiso 1 1 calc R U . . .
C24 C 1.0203(12) 0.3508(5) 0.5157(6) 0.070(3) Uani 1 1 d . . . . .
H24 H 0.977306 0.392640 0.526977 0.084 Uiso 1 1 calc R U . . .
C2 C 0.5852(10) 0.3572(5) 0.5175(5) 0.058(2) Uani 1 1 d . . . . .
C11 C 0.9295(9) 0.3728(4) 0.7918(4) 0.0394(17) Uani 1 1 d . . . . .
C21 C 0.8104(10) 0.1200(4) 0.7600(5) 0.051(2) Uani 1 1 d . . . . .
H21 H 0.838339 0.100755 0.814123 0.062 Uiso 1 1 calc R U . . .
C20 C 0.7085(10) 0.0864(4) 0.6959(5) 0.055(2) Uani 1 1 d . . . . .
H20 H 0.663837 0.044927 0.707039 0.066 Uiso 1 1 calc R U . . .

loop_
_atom_site_aniso_label
_atom_site_aniso_U_11
_atom_site_aniso_U_22
_atom_site_aniso_U_33
_atom_site_aniso_U_23
_atom_site_aniso_U_13
_atom_site_aniso_U_12
Ru1 0.0400(4) 0.0509(5) 0.0272(3) -0.0034(2) 0.0046(3) 0.0039(3)
P1 0.0394(10) 0.0466(12) 0.0269(8) -0.0034(7) 0.0100(7) 0.0003(8)
Cl1 0.0710(14) 0.0528(13) 0.0504(11) 0.0037(9) 0.0185(10) 0.0048(10)
O1 0.075(4) 0.064(4) 0.030(2) 0.006(2) 0.018(2) 0.020(3)
C13 0.051(5) 0.069(6) 0.036(4) 0.003(4) -0.003(3) -0.019(4)
C22 0.050(4) 0.049(5) 0.039(4) -0.002(3) 0.011(3) 0.002(4)
O2 0.070(4) 0.074(5) 0.126(6) -0.003(5) 0.049(4) 0.000(4)
C8 0.054(4) 0.046(5) 0.043(4) -0.004(3) 0.015(3) -0.009(4)
C6 0.076(6) 0.061(6) 0.064(5) -0.012(5) 0.031(5) 0.013(5)
C25 0.111(9) 0.066(7) 0.087(7) 0.016(6) 0.066(7) 0.010(6)
C12 0.047(4) 0.054(5) 0.029(3) -0.005(3) -0.002(3) -0.004(4)
C23 0.035(3) 0.057(5) 0.026(3) -0.003(3) 0.011(3) -0.007(3)
C27 0.067(6) 0.074(7) 0.066(5) -0.011(5) 0.036(5) 0.001(5)
C16 0.039(4) 0.050(5) 0.038(3) 0.002(3) 0.001(3) -0.004(3)
N2 0.042(3) 0.045(3) 0.024(2) -0.003(2) 0.002(2) 0.006(3)
C17 0.036(3) 0.049(4) 0.036(3) 0.000(3) 0.016(3) 0.004(3)
C1 0.038(4) 0.067(6) 0.058(5) -0.019(4) 0.010(4) 0.005(4)
C7 0.070(5) 0.041(4) 0.049(4) -0.010(4) 0.022(4) 0.001(4)
C31 0.050(5) 0.098(8) 0.064(5) -0.014(5) -0.007(4) 0.026(5)
C14 0.034(4) 0.076(6) 0.056(5) 0.008(5) 0.005(3) -0.003(4)
C18 0.052(4) 0.055(5) 0.036(3) -0.013(3) 0.014(3) -0.009(4)
C9 0.041(4) 0.040(4) 0.044(4) 0.000(3) 0.014(3) 0.002(3)
N1 0.043(3) 0.077(5) 0.028(3) 0.002(3) 0.005(2) 0.015(3)
C3 0.048(5) 0.064(6) 0.058(5) -0.002(4) 0.016(4) 0.015(4)
C15 0.036(4) 0.058(5) 0.042(4) 0.003(4) 0.007(3) 0.002(3)
C26 0.093(7) 0.078(7) 0.050(5) 0.008(5) 0.045(5) -0.007(6)
C28 0.075(6) 0.056(6) 0.057(5) 0.001(4) 0.037(4) 0.005(5)
C30 0.051(5) 0.094(7) 0.039(4) -0.013(4) -0.002(3) 0.017(5)
C5 0.067(6) 0.088(8) 0.089(7) -0.024(6) 0.034(5) 0.026(6)
O3 0.106(6) 0.158(8) 0.033(3) -0.024(4) -0.014(3) 0.019(6)
C10 0.052(4) 0.037(4) 0.028(3) 0.002(3) 0.014(3) 0.001(3)
C19 0.053(5) 0.054(5) 0.053(4) -0.015(4) 0.017(4) -0.015(4)
C4 0.059(6) 0.098(8) 0.075(6) -0.006(6) 0.008(5) 0.034(6)
C24 0.086(7) 0.060(6) 0.079(6) 0.014(5) 0.056(5) 0.013(5)
C2 0.051(5) 0.081(7) 0.041(4) -0.001(4) 0.009(4) 0.009(4)
C11 0.044(4) 0.049(5) 0.023(3) -0.003(3) -0.001(3) 0.001(3)
C21 0.056(5) 0.060(6) 0.043(4) 0.005(4) 0.022(4) 0.000(4)
C20 0.056(5) 0.048(5) 0.068(5) 0.008(4) 0.029(4) -0.006(4)

loop_
_atom_type_symbol
_atom_type_description
_atom_type_scat_dispersion_real
_atom_type_scat_dispersion_imag
_atom_type_scat_source
C C 0.0033 0.0016 'International Tables Vol C Tables 4.2.6.8 and 6.1.1.4'
H H 0.0000 0.0000 'International Tables Vol C Tables 4.2.6.8 and 6.1.1.4'
N N 0.0061 0.0033 'International Tables Vol C Tables 4.2.6.8 and 6.1.1.4'
O O 0.0106 0.0060 'International Tables Vol C Tables 4.2.6.8 and 6.1.1.4'
P P 0.1023 0.0942 'International Tables Vol C Tables 4.2.6.8 and 6.1.1.4'
Cl Cl 0.1484 0.1585 'International Tables Vol C Tables 4.2.6.8 and 6.1.1.4'
Ru Ru -1.2594 0.8363 'International Tables Vol C Tables 4.2.6.8 and 6.1.1.4'

loop_
_geom_angle_atom_site_label_1
_geom_angle_atom_site_label_2
_geom_angle_atom_site_label_3
_geom_angle
_geom_angle_site_symmetry_1
_geom_angle_site_symmetry_3
_geom_angle_publ_flag
C1 Ru1 C2 92.6(4) . . ?
C1 Ru1 N2 92.2(3) . . ?
C2 Ru1 N2 174.5(3) . . ?
C1 Ru1 N1 89.0(3) . . ?
C2 Ru1 N1 105.0(3) . . ?
N2 Ru1 N1 77.7(2) . . ?
C1 Ru1 P1 89.7(3) . . ?
C2 Ru1 P1 94.5(3) . . ?
N2 Ru1 P1 82.89(17) . . ?
N1 Ru1 P1 160.45(15) . . ?
C1 Ru1 Cl1 175.1(2) . . ?
C2 Ru1 Cl1 88.8(3) . . ?
N2 Ru1 Cl1 86.60(18) . . ?
N1 Ru1 Cl1 86.1(2) . . ?
P1 Ru1 Cl1 94.87(7) . . ?
C16 P1 C17 106.4(3) . . ?
C16 P1 C23 108.7(3) . . ?
C17 P1 C23 104.3(3) . . ?
C16 P1 Ru1 99.3(3) . . ?
C17 P1 Ru1 111.9(2) . . ?
C23 P1 Ru1 124.9(2) . . ?
C12 C13 C14 121.4(7) . . ?
C12 C13 H13 119.3 . . ?
C14 C13 H13 119.3 . . ?
C21 C22 C17 121.1(7) . . ?
C21 C22 H22 119.4 . . ?
C17 C22 H22 119.4 . . ?
C9 C8 C7 125.3(7) . . ?
C9 C8 C3 117.3(7) . . ?
C7 C8 C3 117.4(8) . . ?
C7 C6 C5 121.5(8) . . ?
C7 C6 H6 119.3 . . ?
C5 C6 H6 119.3 . . ?
C26 C25 C24 119.2(9) . . ?
C26 C25 H25 120.4 . . ?
C24 C25 H25 120.4 . . ?
C13 C12 C11 120.1(7) . . ?
C13 C12 H12 119.9 . . ?
C11 C12 H12 119.9 . . ?
C28 C23 C24 119.2(7) . . ?
C28 C23 P1 121.2(6) . . ?
C24 C23 P1 119.5(6) . . ?
C26 C27 C28 121.2(9) . . ?
C26 C27 H27 119.4 . . ?
C28 C27 H27 119.4 . . ?
C15 C16 C11 122.3(7) . . ?
C15 C16 P1 121.0(6) . . ?
C11 C16 P1 116.7(5) . . ?
C10 N2 C11 124.2(6) . . ?
C10 N2 Ru1 116.7(4) . . ?
C11 N2 Ru1 119.1(4) . . ?
C22 C17 C18 118.3(7) . . ?
C22 C17 P1 122.7(6) . . ?
C18 C17 P1 118.4(5) . . ?
O2 C1 Ru1 177.8(8) . . ?
C6 C7 C8 120.8(8) . . ?
C6 C7 H7 119.6 . . ?
C8 C7 H7 119.6 . . ?
C30 C31 C3 121.4(7) . . ?
C30 C31 H2 119.3 . . ?
C3 C31 H2 119.3 . . ?
C13 C14 C15 119.8(7) . . ?
C13 C14 H14 120.1 . . ?
C15 C14 H14 120.1 . . ?
C19 C18 C17 120.7(7) . . ?
C19 C18 H18 119.6 . . ?
C17 C18 H18 119.6 . . ?
N1 C9 C8 121.1(6) . . ?
N1 C9 C10 114.2(6) . . ?
C8 C9 C10 124.5(6) . . ?
C9 N1 C30 120.8(7) . . ?
C9 N1 Ru1 115.3(5) . . ?
C30 N1 Ru1 123.8(5) . . ?
C31 C3 C4 122.1(8) . . ?
C31 C3 C8 118.5(7) . . ?
C4 C3 C8 119.4(8) . . ?
C14 C15 C16 119.2(8) . . ?
C14 C15 H15 120.4 . . ?
C16 C15 H15 120.4 . . ?
C27 C26 C25 119.9(8) . . ?
C27 C26 H26 120.0 . . ?
C25 C26 H26 120.0 . . ?
C23 C28 C27 120.3(9) . . ?
C23 C28 H28 119.9 . . ?
C27 C28 H28 119.9 . . ?
C31 C30 N1 120.8(7) . . ?
C31 C30 H1 119.6 . . ?
N1 C30 H1 119.6 . . ?
C4 C5 C6 119.8(9) . . ?
C4 C5 H5 120.1 . . ?
C6 C5 H5 120.1 . . ?
O1 C10 N2 126.2(6) . . ?
O1 C10 C9 119.1(7) . . ?
N2 C10 C9 114.6(5) . . ?
C18 C19 C20 120.3(8) . . ?
C18 C19 H19 119.9 . . ?
C20 C19 H19 119.9 . . ?
C5 C4 C3 121.1(8) . . ?
C5 C4 H4 119.5 . . ?
C3 C4 H4 119.5 . . ?
C23 C24 C25 120.1(9) . . ?
C23 C24 H24 119.9 . . ?
C25 C24 H24 119.9 . . ?
O3 C2 Ru1 177.2(9) . . ?
C16 C11 N2 118.5(6) . . ?
C16 C11 C12 117.0(7) . . ?
N2 C11 C12 124.3(7) . . ?
C20 C21 C22 119.3(7) . . ?
C20 C21 H21 120.4 . . ?
C22 C21 H21 120.4 . . ?
C21 C20 C19 120.2(8) . . ?
C21 C20 H20 119.9 . . ?
C19 C20 H20 119.9 . . ?

loop_
_geom_bond_atom_site_label_1
_geom_bond_atom_site_label_2
_geom_bond_distance
_geom_bond_site_symmetry_2
_geom_bond_publ_flag
Ru1 C1 1.890(10) . ?
Ru1 C2 1.895(8) . ?
Ru1 N2 2.073(5) . ?
Ru1 N1 2.112(6) . ?
Ru1 P1 2.292(2) . ?
Ru1 Cl1 2.422(2) . ?
P1 C16 1.807(7) . ?
P1 C17 1.811(8) . ?
P1 C23 1.820(7) . ?
O1 C10 1.235(7) . ?
C13 C12 1.368(11) . ?
C13 C14 1.372(12) . ?
C13 H13 0.9300 . ?
C22 C21 1.377(10) . ?
C22 C17 1.378(9) . ?
C22 H22 0.9300 . ?
O2 C1 1.093(11) . ?
C8 C9 1.402(11) . ?
C8 C7 1.408(9) . ?
C8 C3 1.423(11) . ?
C6 C7 1.367(11) . ?
C6 C5 1.379(13) . ?
C6 H6 0.9300 . ?
C25 C26 1.368(14) . ?
C25 C24 1.394(12) . ?
C25 H25 0.9300 . ?
C12 C11 1.420(9) . ?
C12 H12 0.9300 . ?
C23 C28 1.358(11) . ?
C23 C24 1.378(11) . ?
C27 C26 1.348(12) . ?
C27 C28 1.369(11) . ?
C27 H27 0.9300 . ?
C16 C15 1.382(10) . ?
C16 C11 1.386(10) . ?
N2 C10 1.328(9) . ?
N2 C11 1.401(9) . ?
C17 C18 1.411(9) . ?
C7 H7 0.9300 . ?
C31 C30 1.330(11) . ?
C31 C3 1.391(11) . ?
C31 H2 0.9300 . ?
C14 C15 1.380(10) . ?
C14 H14 0.9300 . ?
C18 C19 1.334(11) . ?
C18 H18 0.9300 . ?
C9 N1 1.344(8) . ?
C9 C10 1.520(9) . ?
N1 C30 1.361(9) . ?
C3 C4 1.407(12) . ?
C15 H15 0.9300 . ?
C26 H26 0.9300 . ?
C28 H28 0.9300 . ?
C30 H1 0.9300 . ?
C5 C4 1.353(13) . ?
C5 H5 0.9300 . ?
O3 C2 1.122(9) . ?
C19 C20 1.396(11) . ?
C19 H19 0.9300 . ?
C4 H4 0.9300 . ?
C24 H24 0.9300 . ?
C21 C20 1.371(11) . ?
C21 H21 0.9300 . ?
C20 H20 0.9300 . ?

loop_
_geom_torsion_atom_site_label_1
_geom_torsion_atom_site_label_2
_geom_torsion_atom_site_label_3
_geom_torsion_atom_site_label_4
_geom_torsion
_geom_torsion_site_symmetry_1
_geom_torsion_site_symmetry_2
_geom_torsion_site_symmetry_3
_geom_torsion_site_symmetry_4
_geom_torsion_publ_flag
C14 C13 C12 C11 1.2(13) . . . . ?
C16 P1 C23 C28 97.3(7) . . . . ?
C17 P1 C23 C28 -15.8(7) . . . . ?
Ru1 P1 C23 C28 -146.3(6) . . . . ?
C16 P1 C23 C24 -83.3(7) . . . . ?
C17 P1 C23 C24 163.5(7) . . . . ?
Ru1 P1 C23 C24 33.1(8) . . . . ?
C17 P1 C16 C15 77.9(7) . . . . ?
C23 P1 C16 C15 -34.0(8) . . . . ?
Ru1 P1 C16 C15 -165.9(6) . . . . ?
C17 P1 C16 C11 -101.2(6) . . . . ?
C23 P1 C16 C11 147.0(6) . . . . ?
Ru1 P1 C16 C11 15.1(6) . . . . ?
C21 C22 C17 C18 -2.3(11) . . . . ?
C21 C22 C17 P1 169.1(6) . . . . ?
C16 P1 C17 C22 6.3(7) . . . . ?
C23 P1 C17 C22 121.2(6) . . . . ?
Ru1 P1 C17 C22 -101.1(6) . . . . ?
C16 P1 C17 C18 177.7(6) . . . . ?
C23 P1 C17 C18 -67.4(6) . . . . ?
Ru1 P1 C17 C18 70.3(6) . . . . ?
C5 C6 C7 C8 -0.6(14) . . . . ?
C9 C8 C7 C6 -179.6(8) . . . . ?
C3 C8 C7 C6 -0.2(12) . . . . ?
C12 C13 C14 C15 -2.2(13) . . . . ?
C22 C17 C18 C19 0.9(11) . . . . ?
P1 C17 C18 C19 -170.9(7) . . . . ?
C7 C8 C9 N1 -177.7(8) . . . . ?
C3 C8 C9 N1 2.8(12) . . . . ?
C7 C8 C9 C10 -3.4(13) . . . . ?
C3 C8 C9 C10 177.2(7) . . . . ?
C8 C9 N1 C30 -2.0(12) . . . . ?
C10 C9 N1 C30 -176.9(7) . . . . ?
C8 C9 N1 Ru1 -179.2(6) . . . . ?
C10 C9 N1 Ru1 5.9(8) . . . . ?
C30 C31 C3 C4 174.5(10) . . . . ?
C30 C31 C3 C8 -4.1(15) . . . . ?
C9 C8 C3 C31 0.2(13) . . . . ?
C7 C8 C3 C31 -179.3(8) . . . . ?
C9 C8 C3 C4 -178.5(8) . . . . ?
C7 C8 C3 C4 2.0(13) . . . . ?
C13 C14 C15 C16 2.8(12) . . . . ?
C11 C16 C15 C14 -2.5(12) . . . . ?
P1 C16 C15 C14 178.5(6) . . . . ?
C28 C27 C26 C25 0.1(16) . . . . ?
C24 C25 C26 C27 0.4(16) . . . . ?
C24 C23 C28 C27 -0.3(13) . . . . ?
P1 C23 C28 C27 179.0(7) . . . . ?
C26 C27 C28 C23 -0.2(14) . . . . ?
C3 C31 C30 N1 5.2(16) . . . . ?
C9 N1 C30 C31 -2.1(14) . . . . ?
Ru1 N1 C30 C31 174.9(8) . . . . ?
C7 C6 C5 C4 -0.6(17) . . . . ?
C11 N2 C10 O1 -17.3(12) . . . . ?
Ru1 N2 C10 O1 165.9(6) . . . . ?
C11 N2 C10 C9 164.8(6) . . . . ?
Ru1 N2 C10 C9 -12.0(8) . . . . ?
N1 C9 C10 O1 -174.2(7) . . . . ?
C8 C9 C10 O1 11.0(12) . . . . ?
N1 C9 C10 N2 3.8(10) . . . . ?
C8 C9 C10 N2 -170.9(7) . . . . ?
C17 C18 C19 C20 2.2(13) . . . . ?
C6 C5 C4 C3 2.5(17) . . . . ?
C31 C3 C4 C5 178.2(10) . . . . ?
C8 C3 C4 C5 -3.2(16) . . . . ?
C28 C23 C24 C25 0.8(14) . . . . ?
P1 C23 C24 C25 -178.5(8) . . . . ?
C26 C25 C24 C23 -0.9(16) . . . . ?
C15 C16 C11 N2 176.4(7) . . . . ?
P1 C16 C11 N2 -4.5(10) . . . . ?
C15 C16 C11 C12 1.5(11) . . . . ?
P1 C16 C11 C12 -179.4(5) . . . . ?
C10 N2 C11 C16 171.9(7) . . . . ?
Ru1 N2 C11 C16 -11.3(9) . . . . ?
C10 N2 C11 C12 -13.5(11) . . . . ?
Ru1 N2 C11 C12 163.2(6) . . . . ?
C13 C12 C11 C16 -0.8(11) . . . . ?
C13 C12 C11 N2 -175.5(7) . . . . ?
C17 C22 C21 C20 0.7(12) . . . . ?
C22 C21 C20 C19 2.4(13) . . . . ?
C18 C19 C20 C21 -3.9(13) . . . . ?
